data_4036374
loop_
_publ_author_name
'Nottingham, Chris'
'Benson, Robert'
'M\"uller-Bunz, Helge'
'Guiry, Patrick J.'

_publ_section_title
;
 Synthesis of Ferrocene Oxazoline N,O ligands and Their Application in
 Asymmetric Ethyl- and Phenylzinc Additions to Aldehydes.
;
_journal_issue 20
_journal_name_full 'The Journal of organic chemistry'
_journal_page_first 10163
_journal_page_last 10176
_journal_paper_doi 10.1021/acs.joc.5b01766
_journal_volume 80
_journal_year 2015
_chemical_absolute_configuration ad
_chemical_formula_moiety 'C72 H88 Fe4 Li4 N4 O8, 0.5(C5 H12)'
_chemical_formula_sum 'C74.5 H94 Fe4 Li4 N4 O8'
_chemical_formula_weight 1424.69
_space_group_IT_number 20
_space_group_name_Hall 'C 2c 2'
_space_group_name_H-M_alt 'C 2 2 21'
_symmetry_cell_setting orthorhombic
_symmetry_space_group_name_Hall 'C 2c 2'
_symmetry_space_group_name_H-M 'C 2 2 21'
_atom_sites_solution_hydrogens geom
_atom_sites_solution_primary direct
_atom_sites_solution_secondary difmap
_audit_creation_method SHELXL-97
_cell_angle_alpha 90.00
_cell_angle_beta 90.00
_cell_angle_gamma 90.00
_cell_formula_units_Z 4
_cell_length_a 17.2354(2)
_cell_length_b 25.5309(3)
_cell_length_c 16.9029(2)
_cell_measurement_reflns_used 26036
_cell_measurement_temperature 100(2)
_cell_measurement_theta_max 28.6010
_cell_measurement_theta_min 3.3950
_cell_volume 7437.87(15)
_computing_cell_refinement
; 
CrysAlisPro, Agilent Technologies, 
Version 1.171.36.24a (release 19-12-2012 CrysAlis171 .NET) 
(compiled Dec 19 2012,11:08:27) 
;
_computing_data_collection
; 
CrysAlisPro, Agilent Technologies, 
Version 1.171.36.24a (release 19-12-2012 CrysAlis171 .NET) 
(compiled Dec 19 2012,11:08:27) 
;
_computing_data_reduction
; 
CrysAlisPro, Agilent Technologies, 
Version 1.171.36.24a (release 19-12-2012 CrysAlis171 .NET) 
(compiled Dec 19 2012,11:08:27) 
;
_computing_structure_refinement 'SHELXL-97 (Sheldrick, 2008)'
_computing_structure_solution 'SHELXS-97 (Sheldrick, 2008)'
_diffrn_ambient_temperature 100(2)
_diffrn_detector_area_resol_mean 10.3196
_diffrn_measured_fraction_theta_full 0.993
_diffrn_measured_fraction_theta_max 0.935
_diffrn_measurement_device_type 'SuperNova, Dual, Cu at zero, Atlas'
_diffrn_measurement_method '\w scans'
_diffrn_radiation_monochromator mirror
_diffrn_radiation_source 'SuperNova (Mo) X-ray Source'
_diffrn_radiation_type MoK\a
_diffrn_radiation_wavelength 0.71073
_diffrn_reflns_av_R_equivalents 0.0413
_diffrn_reflns_av_sigmaI/netI 0.0307
_diffrn_reflns_limit_h_max 22
_diffrn_reflns_limit_h_min -23
_diffrn_reflns_limit_k_max 32
_diffrn_reflns_limit_k_min -32
_diffrn_reflns_limit_l_max 22
_diffrn_reflns_limit_l_min -22
_diffrn_reflns_number 63393
_diffrn_reflns_theta_full 28.00
_diffrn_reflns_theta_max 29.60
_diffrn_reflns_theta_min 2.80
_exptl_absorpt_coefficient_mu 0.819
_exptl_absorpt_correction_T_max 0.939
_exptl_absorpt_correction_T_min 0.817
_exptl_absorpt_correction_type analytical
_exptl_absorpt_process_details
; 
CrysAlisPro, Agilent Technologies, 
Version 1.171.36.24a (release 19-12-2012 CrysAlis171 .NET) 
(compiled Dec 19 2012,11:08:27) 
Analytical numeric absorption correction using a multifaceted crystal 
model based on expressions derived by R.C. Clark & J.S. Reid. 
(Clark, R. C. & Reid, J. S. (1995). Acta Cryst. A51, 887-897) 
;
_exptl_crystal_colour orange
_exptl_crystal_density_diffrn 1.272
_exptl_crystal_density_method 'not measured'
_exptl_crystal_description plate
_exptl_crystal_F_000 2996
_exptl_crystal_size_max 0.3338
_exptl_crystal_size_mid 0.2650
_exptl_crystal_size_min 0.0960
_platon_squeeze_details
; 
 PLATON: A.L. Spek, J. Appl. Cryst. 36 (2003), 7-13 
 PLATON version from 27.07.2012 
;
_refine_diff_density_max 0.307
_refine_diff_density_min -0.304
_refine_diff_density_rms 0.055
_refine_ls_abs_structure_details 'Flack H D (1983), Acta Cryst. A39, 876-881'
_refine_ls_abs_structure_Flack -0.005(9)
_refine_ls_extinction_method none
_refine_ls_goodness_of_fit_ref 1.061
_refine_ls_hydrogen_treatment constr
_refine_ls_matrix_type full
_refine_ls_number_parameters 423
_refine_ls_number_reflns 9480
_refine_ls_number_restraints 0
_refine_ls_restrained_S_all 1.061
_refine_ls_R_factor_all 0.0355
_refine_ls_R_factor_gt 0.0312
_refine_ls_shift/su_max 0.002
_refine_ls_shift/su_mean 0.000
_refine_ls_structure_factor_coef Fsqd
_refine_ls_weighting_details 'calc w=1/[\s^2^(Fo^2^)+(0.0320P)^2^+5.1851P] where P=(Fo^2^+2Fc^2^)/3'
_refine_ls_weighting_scheme calc
_refine_ls_wR_factor_gt 0.0712
_refine_ls_wR_factor_ref 0.0730
_reflns_number_gt 8765
_reflns_number_total 9480
_reflns_threshold_expression I>2\s(I)
_cod_data_source_file jo5b01766_si_001.cif
_cod_data_source_block gui67sqz(18)
_cod_depositor_comments
;

2021-05-03
Z value and formula fixed to values more according to usual
chemical conventions.                 miguel
;
_cod_original_formula_sum 'C149 H188 Fe8 Li8 N8 O16'
_cod_original_formula_weight 2849.39
_cod_original_formula_moiety '2 (C72 H88 Fe4 Li4 N4 O8), C5 H12'
_cod_original_formula_units_Z 2
_cod_database_code 4036374

loop_
_symmetry_equiv_pos_as_xyz
'x, y, z'
'-x, -y, z+1/2'
'x, -y, -z'
'-x, y, -z+1/2'
'x+1/2, y+1/2, z'
'-x+1/2, -y+1/2, z+1/2'
'x+1/2, -y+1/2, -z'
'-x+1/2, y+1/2, -z+1/2'

loop_
_atom_site_label
_atom_site_type_symbol
_atom_site_fract_x
_atom_site_fract_y
_atom_site_fract_z
_atom_site_U_iso_or_equiv
_atom_site_adp_type
_atom_site_occupancy
_atom_site_symmetry_multiplicity
_atom_site_calc_flag
_atom_site_refinement_flags
Fe1 Fe 0.954731(15) 0.608612(10) 0.513515(15) 0.01739(6) Uani 1 1 d .
Fe2 Fe 0.770930(16) 0.818135(11) 0.693927(18) 0.02410(7) Uani 1 1 d .
O1 O 0.89175(8) 0.52265(5) 0.68858(8) 0.0213(3) Uani 1 1 d .
O2 O 0.99994(7) 0.67737(4) 0.66212(7) 0.0143(2) Uani 1 1 d .
O3 O 0.91367(7) 0.75240(4) 0.75103(7) 0.0146(2) Uani 1 1 d .
O4 O 0.94754(9) 0.90805(5) 0.64642(8) 0.0268(3) Uani 1 1 d .
N1 N 0.87734(8) 0.60622(6) 0.72968(9) 0.0163(3) Uani 1 1 d .
N2 N 0.98314(9) 0.82383(6) 0.62782(9) 0.0185(3) Uani 1 1 d .
C1 C 0.91220(10) 0.57397(6) 0.68414(11) 0.0158(3) Uani 1 1 d .
C2 C 0.82366(12) 0.51996(7) 0.74029(12) 0.0232(4) Uani 1 1 d .
C3 C 0.82535(11) 0.57478(7) 0.78070(12) 0.0209(4) Uani 1 1 d .
H3 H 0.8515 0.5706 0.8331 0.025 Uiso 1 1 calc R
C4 C 0.75482(12) 0.51061(8) 0.68567(14) 0.0279(5) Uani 1 1 d .
H4A H 0.7523 0.5386 0.6461 0.042 Uiso 1 1 calc R
H4B H 0.7068 0.5104 0.7168 0.042 Uiso 1 1 calc R
H4C H 0.7610 0.4768 0.6589 0.042 Uiso 1 1 calc R
C5 C 0.83724(14) 0.47481(8) 0.79700(14) 0.0328(5) Uani 1 1 d .
H5A H 0.8376 0.4418 0.7675 0.049 Uiso 1 1 calc R
H5B H 0.7956 0.4740 0.8365 0.049 Uiso 1 1 calc R
H5C H 0.8873 0.4795 0.8236 0.049 Uiso 1 1 calc R
C6 C 0.74680(11) 0.60141(8) 0.79544(13) 0.0306(5) Uani 1 1 d .
H6 H 0.7158 0.6004 0.7455 0.037 Uiso 1 1 calc R
C7 C 0.75810(13) 0.65876(9) 0.82045(16) 0.0366(5) Uani 1 1 d .
H7A H 0.7942 0.6604 0.8652 0.055 Uiso 1 1 calc R
H7B H 0.7080 0.6737 0.8362 0.055 Uiso 1 1 calc R
H7C H 0.7793 0.6788 0.7760 0.055 Uiso 1 1 calc R
C8 C 0.70218(17) 0.57197(11) 0.86045(18) 0.0516(8) Uani 1 1 d .
H8A H 0.7329 0.5718 0.9093 0.077 Uiso 1 1 calc R
H8B H 0.6928 0.5358 0.8434 0.077 Uiso 1 1 calc R
H8C H 0.6525 0.5895 0.8701 0.077 Uiso 1 1 calc R
C9 C 0.97350(10) 0.58547(7) 0.62778(11) 0.0151(3) Uani 1 1 d .
C10 C 1.01157(10) 0.63573(6) 0.61805(10) 0.0142(3) Uani 1 1 d .
C11 C 1.06328(10) 0.62997(7) 0.55233(11) 0.0182(4) Uani 1 1 d .
H11 H 1.0936 0.6572 0.5297 0.022 Uiso 1 1 calc R
C12 C 1.06197(11) 0.57658(7) 0.52625(11) 0.0195(4) Uani 1 1 d .
H12 H 1.0929 0.5621 0.4852 0.023 Uiso 1 1 calc R
C13 C 1.00632(11) 0.54906(7) 0.57233(11) 0.0175(4) Uani 1 1 d .
H13 H 0.9932 0.5131 0.5673 0.021 Uiso 1 1 calc R
C14 C 0.83898(13) 0.62081(10) 0.50103(15) 0.0386(6) Uani 1 1 d .
H14 H 0.8014 0.6184 0.5420 0.046 Uiso 1 1 calc R
C15 C 0.88023(14) 0.66653(8) 0.47914(14) 0.0336(5) Uani 1 1 d .
H15 H 0.8754 0.7002 0.5024 0.040 Uiso 1 1 calc R
C16 C 0.92992(15) 0.65254(9) 0.41605(14) 0.0360(5) Uani 1 1 d .
H16 H 0.9648 0.6753 0.3894 0.043 Uiso 1 1 calc R
C17 C 0.91882(16) 0.59887(9) 0.39942(13) 0.0395(6) Uani 1 1 d .
H17 H 0.9448 0.5794 0.3595 0.047 Uiso 1 1 calc R
C18 C 0.86316(16) 0.57933(10) 0.45153(16) 0.0421(6) Uani 1 1 d .
H18 H 0.8447 0.5443 0.4534 0.050 Uiso 1 1 calc R
C19 C 0.93859(11) 0.85624(6) 0.66355(11) 0.0191(4) Uani 1 1 d .
C20 C 0.99984(13) 0.91036(7) 0.57823(13) 0.0277(4) Uani 1 1 d .
C21 C 1.03719(12) 0.85490(7) 0.57846(11) 0.0218(4) Uani 1 1 d .
H21 H 1.0875 0.8574 0.6077 0.026 Uiso 1 1 calc R
C22 C 0.94780(14) 0.92136(8) 0.50728(14) 0.0353(5) Uani 1 1 d .
H22A H 0.9106 0.8927 0.5010 0.053 Uiso 1 1 calc R
H22B H 0.9797 0.9242 0.4594 0.053 Uiso 1 1 calc R
H22C H 0.9197 0.9543 0.5158 0.053 Uiso 1 1 calc R
C23 C 1.05748(15) 0.95417(8) 0.59391(16) 0.0396(6) Uani 1 1 d .
H23A H 1.0298 0.9876 0.5969 0.059 Uiso 1 1 calc R
H23B H 1.0955 0.9555 0.5508 0.059 Uiso 1 1 calc R
H23C H 1.0843 0.9476 0.6441 0.059 Uiso 1 1 calc R
C24 C 1.05381(12) 0.82899(8) 0.49856(11) 0.0271(4) Uani 1 1 d .
H24 H 1.0064 0.8319 0.4647 0.033 Uiso 1 1 calc R
C25 C 1.07330(13) 0.77099(8) 0.50957(13) 0.0310(5) Uani 1 1 d .
H25A H 1.1154 0.7674 0.5481 0.047 Uiso 1 1 calc R
H25B H 1.0896 0.7560 0.4588 0.047 Uiso 1 1 calc R
H25C H 1.0273 0.7523 0.5288 0.047 Uiso 1 1 calc R
C26 C 1.12115(15) 0.85713(10) 0.45690(16) 0.0411(6) Uani 1 1 d .
H26A H 1.1098 0.8947 0.4536 0.062 Uiso 1 1 calc R
H26B H 1.1275 0.8429 0.4035 0.062 Uiso 1 1 calc R
H26C H 1.1691 0.8518 0.4871 0.062 Uiso 1 1 calc R
C27 C 0.87974(11) 0.84401(7) 0.72155(11) 0.0186(4) Uani 1 1 d .
C28 C 0.86867(11) 0.79359(7) 0.75944(11) 0.0168(4) Uani 1 1 d .
C29 C 0.80101(11) 0.79891(7) 0.80808(12) 0.0213(4) Uani 1 1 d .
H29 H 0.7783 0.7718 0.8388 0.026 Uiso 1 1 calc R
C30 C 0.77306(12) 0.85170(7) 0.80308(13) 0.0260(4) Uani 1 1 d .
H30 H 0.7297 0.8656 0.8307 0.031 Uiso 1 1 calc R
C31 C 0.82117(12) 0.87967(7) 0.74995(13) 0.0246(4) Uani 1 1 d .
H31 H 0.8158 0.9155 0.7356 0.029 Uiso 1 1 calc R
C32 C 0.76740(17) 0.80457(10) 0.57486(15) 0.0423(6) Uani 1 1 d .
H32 H 0.8089 0.8091 0.5385 0.051 Uiso 1 1 calc R
C33 C 0.74983(14) 0.75835(10) 0.61736(15) 0.0389(6) Uani 1 1 d .
H33 H 0.7773 0.7261 0.6145 0.047 Uiso 1 1 calc R
C34 C 0.68397(15) 0.76869(11) 0.66487(18) 0.0473(7) Uani 1 1 d .
H34 H 0.6597 0.7446 0.6998 0.057 Uiso 1 1 calc R
C35 C 0.66049(16) 0.82113(12) 0.65131(19) 0.0542(8) Uani 1 1 d .
H35 H 0.6177 0.8384 0.6752 0.065 Uiso 1 1 calc R
C36 C 0.71187(18) 0.84286(11) 0.59627(19) 0.0545(8) Uani 1 1 d .
H36 H 0.7098 0.8777 0.5765 0.065 Uiso 1 1 calc R
Li1 Li 0.99801(18) 0.75147(11) 0.67128(18) 0.0173(6) Uani 1 1 d .
Li2 Li 0.92288(17) 0.67841(11) 0.74731(18) 0.0168(6) Uani 1 1 d .

loop_
_atom_site_aniso_label
_atom_site_aniso_U_11
_atom_site_aniso_U_22
_atom_site_aniso_U_33
_atom_site_aniso_U_23
_atom_site_aniso_U_13
_atom_site_aniso_U_12
Fe1 0.02011(13) 0.01637(12) 0.01570(12) -0.00368(10) -0.00080(10) 0.00130(10)
Fe2 0.01901(14) 0.02463(14) 0.02866(15) -0.00903(12) -0.00976(12) 0.00874(11)
O1 0.0250(7) 0.0116(6) 0.0274(7) -0.0029(5) 0.0075(6) -0.0064(5)
O2 0.0170(6) 0.0107(5) 0.0153(6) -0.0024(4) 0.0028(5) -0.0019(5)
O3 0.0137(6) 0.0103(5) 0.0199(6) -0.0003(5) -0.0002(5) 0.0023(4)
O4 0.0358(8) 0.0130(6) 0.0317(8) 0.0049(5) -0.0065(7) 0.0013(5)
N1 0.0160(7) 0.0152(7) 0.0177(7) -0.0007(6) 0.0036(6) -0.0044(6)
N2 0.0215(8) 0.0156(7) 0.0185(8) 0.0051(6) -0.0040(6) -0.0009(6)
C1 0.0168(8) 0.0113(8) 0.0192(9) -0.0003(6) -0.0017(7) -0.0037(6)
C2 0.0254(10) 0.0201(9) 0.0240(10) -0.0027(7) 0.0054(8) -0.0099(7)
C3 0.0221(10) 0.0196(9) 0.0211(10) -0.0038(7) 0.0054(8) -0.0098(7)
C4 0.0271(11) 0.0262(11) 0.0305(12) -0.0069(8) 0.0054(9) -0.0115(7)
C5 0.0413(13) 0.0245(10) 0.0326(12) 0.0032(9) 0.0051(10) -0.0136(9)
C6 0.0213(10) 0.0348(11) 0.0357(12) -0.0130(9) 0.0129(8) -0.0087(8)
C7 0.0254(11) 0.0364(12) 0.0480(14) -0.0171(10) 0.0124(10) -0.0008(9)
C8 0.0448(16) 0.0541(16) 0.0557(18) -0.0170(13) 0.0320(13) -0.0211(12)
C9 0.0158(9) 0.0130(8) 0.0164(8) -0.0021(6) 0.0004(7) -0.0001(6)
C10 0.0154(8) 0.0126(8) 0.0145(8) -0.0008(6) -0.0003(7) -0.0015(6)
C11 0.0165(9) 0.0187(8) 0.0195(9) -0.0010(7) 0.0035(7) -0.0020(7)
C12 0.0199(9) 0.0193(9) 0.0192(10) -0.0054(7) 0.0026(7) 0.0024(7)
C13 0.0203(9) 0.0124(8) 0.0198(9) -0.0047(7) 0.0009(7) 0.0014(7)
C14 0.0211(10) 0.0595(15) 0.0353(13) 0.0098(11) -0.0088(9) 0.0072(10)
C15 0.0387(12) 0.0281(11) 0.0338(12) -0.0058(9) -0.0132(10) 0.0141(9)
C16 0.0425(14) 0.0392(13) 0.0264(12) 0.0102(9) -0.0061(10) 0.0055(10)
C17 0.0573(16) 0.0392(13) 0.0220(11) -0.0103(9) -0.0152(11) 0.0184(11)
C18 0.0465(15) 0.0328(12) 0.0469(15) 0.0001(11) -0.0306(13) -0.0052(10)
C19 0.0254(10) 0.0112(8) 0.0208(9) 0.0019(6) -0.0117(8) 0.0015(7)
C20 0.0334(11) 0.0203(9) 0.0294(11) 0.0100(8) -0.0106(9) -0.0027(8)
C21 0.0235(10) 0.0188(9) 0.0232(10) 0.0101(7) -0.0062(8) -0.0060(7)
C22 0.0422(13) 0.0269(10) 0.0367(12) 0.0136(9) -0.0144(11) -0.0006(9)
C23 0.0486(15) 0.0201(10) 0.0500(14) 0.0121(9) -0.0168(12) -0.0112(10)
C24 0.0290(11) 0.0303(10) 0.0220(10) 0.0091(8) 0.0018(8) -0.0042(8)
C25 0.0363(12) 0.0329(11) 0.0239(10) -0.0001(9) 0.0081(9) -0.0018(9)
C26 0.0420(14) 0.0425(14) 0.0388(14) 0.0135(11) 0.0111(11) -0.0079(11)
C27 0.0207(9) 0.0136(8) 0.0215(9) -0.0030(7) -0.0092(7) 0.0061(7)
C28 0.0175(9) 0.0164(8) 0.0164(9) -0.0042(7) -0.0046(7) 0.0020(6)
C29 0.0202(9) 0.0206(9) 0.0232(10) -0.0062(8) -0.0013(8) 0.0034(7)
C30 0.0234(10) 0.0260(9) 0.0285(10) -0.0101(8) -0.0044(9) 0.0114(8)
C31 0.0281(11) 0.0166(9) 0.0289(10) -0.0063(7) -0.0094(8) 0.0102(7)
C32 0.0483(15) 0.0483(14) 0.0304(12) -0.0109(10) -0.0207(12) 0.0002(12)
C33 0.0345(13) 0.0401(13) 0.0420(14) -0.0205(11) -0.0168(10) 0.0067(10)
C34 0.0289(13) 0.0548(16) 0.0580(17) -0.0219(13) -0.0134(12) -0.0059(11)
C35 0.0290(13) 0.0659(18) 0.068(2) -0.0298(16) -0.0263(13) 0.0195(13)
C36 0.063(2) 0.0457(15) 0.0542(17) -0.0107(13) -0.0436(16) 0.0181(13)
Li1 0.0200(15) 0.0132(13) 0.0186(15) 0.0022(11) 0.0011(12) -0.0007(11)
Li2 0.0179(14) 0.0130(13) 0.0194(15) -0.0025(12) 0.0024(12) -0.0014(11)

loop_
_atom_type_symbol
_atom_type_description
_atom_type_scat_dispersion_real
_atom_type_scat_dispersion_imag
_atom_type_scat_source
C C 0.0033 0.0016 'International Tables Vol C Tables 4.2.6.8 and 6.1.1.4'
H H 0.0000 0.0000 'International Tables Vol C Tables 4.2.6.8 and 6.1.1.4'
Li Li -0.0003 0.0001 'International Tables Vol C Tables 4.2.6.8 and 6.1.1.4'
N N 0.0061 0.0033 'International Tables Vol C Tables 4.2.6.8 and 6.1.1.4'
O O 0.0106 0.0060 'International Tables Vol C Tables 4.2.6.8 and 6.1.1.4'
Fe Fe 0.3463 0.8444 'International Tables Vol C Tables 4.2.6.8 and 6.1.1.4'

loop_
_geom_angle_atom_site_label_1
_geom_angle_atom_site_label_2
_geom_angle_atom_site_label_3
_geom_angle
_geom_angle_site_symmetry_3
C13 Fe1 C14 126.75(9) .
C13 Fe1 C12 41.04(7) .
C14 Fe1 C12 165.09(9) .
C13 Fe1 C18 108.52(9) .
C14 Fe1 C18 40.65(11) .
C12 Fe1 C18 127.70(9) .
C13 Fe1 C16 154.57(9) .
C14 Fe1 C16 68.01(10) .
C12 Fe1 C16 119.85(9) .
C18 Fe1 C16 67.89(10) .
C13 Fe1 C17 120.41(8) .
C14 Fe1 C17 67.82(11) .
C12 Fe1 C17 109.08(9) .
C18 Fe1 C17 40.00(11) .
C16 Fe1 C17 40.50(10) .
C13 Fe1 C15 163.80(9) .
C14 Fe1 C15 40.69(10) .
C12 Fe1 C15 153.25(9) .
C18 Fe1 C15 68.42(10) .
C16 Fe1 C15 40.53(10) .
C17 Fe1 C15 68.21(9) .
C13 Fe1 C9 41.34(7) .
C14 Fe1 C9 107.33(9) .
C12 Fe1 C9 68.90(7) .
C18 Fe1 C9 120.16(9) .
C16 Fe1 C9 162.80(8) .
C17 Fe1 C9 154.84(9) .
C15 Fe1 C9 125.24(8) .
C13 Fe1 C11 69.06(7) .
C14 Fe1 C11 152.45(9) .
C12 Fe1 C11 41.02(7) .
C18 Fe1 C11 165.16(10) .
C16 Fe1 C11 107.62(9) .
C17 Fe1 C11 127.58(10) .
C15 Fe1 C11 118.08(9) .
C9 Fe1 C11 68.37(7) .
C13 Fe1 C10 68.62(7) .
C14 Fe1 C10 119.14(9) .
C12 Fe1 C10 68.02(7) .
C18 Fe1 C10 154.18(10) .
C16 Fe1 C10 125.91(8) .
C17 Fe1 C10 163.85(9) .
C15 Fe1 C10 106.79(8) .
C9 Fe1 C10 40.53(6) .
C11 Fe1 C10 39.89(7) .
C34 Fe2 C31 156.09(10) .
C34 Fe2 C33 40.86(11) .
C31 Fe2 C33 162.66(10) .
C34 Fe2 C30 119.80(11) .
C31 Fe2 C30 40.78(9) .
C33 Fe2 C30 153.68(10) .
C34 Fe2 C35 40.89(12) .
C31 Fe2 C35 122.35(10) .
C33 Fe2 C35 68.66(10) .
C30 Fe2 C35 108.77(10) .
C34 Fe2 C36 68.06(13) .
C31 Fe2 C36 110.56(10) .
C33 Fe2 C36 68.17(10) .
C30 Fe2 C36 127.77(10) .
C35 Fe2 C36 40.15(13) .
C34 Fe2 C27 159.87(9) .
C31 Fe2 C27 41.48(7) .
C33 Fe2 C27 123.53(9) .
C30 Fe2 C27 68.89(8) .
C35 Fe2 C27 157.96(11) .
C36 Fe2 C27 122.90(12) .
C34 Fe2 C32 68.44(12) .
C31 Fe2 C32 127.15(10) .
C33 Fe2 C32 40.60(10) .
C30 Fe2 C32 164.84(9) .
C35 Fe2 C32 68.29(12) .
C36 Fe2 C32 40.56(11) .
C27 Fe2 C32 107.90(10) .
C34 Fe2 C29 105.42(11) .
C31 Fe2 C29 68.86(8) .
C33 Fe2 C29 117.57(9) .
C30 Fe2 C29 41.02(7) .
C35 Fe2 C29 125.18(12) .
C36 Fe2 C29 163.47(12) .
C27 Fe2 C29 68.37(8) .
C32 Fe2 C29 152.99(9) .
C34 Fe2 C28 122.28(10) .
C31 Fe2 C28 69.17(7) .
C33 Fe2 C28 104.69(8) .
C30 Fe2 C28 68.59(7) .
C35 Fe2 C28 160.46(12) .
C36 Fe2 C28 156.17(12) .
C27 Fe2 C28 40.84(7) .
C32 Fe2 C28 119.35(9) .
C29 Fe2 C28 40.20(7) .
C1 O1 C2 106.62(13) .
C10 O2 Li1 148.81(14) .
C10 O2 Li2 122.10(13) .
Li1 O2 Li2 85.10(13) .
C10 O2 Li2 109.80(13) 4_756
Li1 O2 Li2 86.38(13) 4_756
Li2 O2 Li2 83.67(14) 4_756
C28 O3 Li2 148.19(15) .
C28 O3 Li1 121.05(14) .
Li2 O3 Li1 84.51(13) .
C28 O3 Li1 112.67(13) 4_756
Li2 O3 Li1 86.94(13) 4_756
Li1 O3 Li1 83.62(14) 4_756
C19 O4 C20 106.01(14) .
C1 N1 C3 106.64(14) .
C1 N1 Li2 119.54(14) .
C3 N1 Li2 129.97(14) .
C19 N2 C21 107.27(15) .
C19 N2 Li1 119.96(16) .
C21 N2 Li1 128.29(15) .
N1 C1 O1 117.79(16) .
N1 C1 C9 127.38(15) .
O1 C1 C9 114.82(15) .
O1 C2 C5 106.80(17) .
O1 C2 C4 105.66(16) .
C5 C2 C4 112.60(16) .
O1 C2 C3 101.80(14) .
C5 C2 C3 113.74(17) .
C4 C2 C3 114.93(17) .
N1 C3 C6 112.84(16) .
N1 C3 C2 104.07(14) .
C6 C3 C2 116.91(16) .
N1 C3 H3 107.5 .
C6 C3 H3 107.5 .
C2 C3 H3 107.5 .
C2 C4 H4A 109.5 .
C2 C4 H4B 109.5 .
H4A C4 H4B 109.5 .
C2 C4 H4C 109.5 .
H4A C4 H4C 109.5 .
H4B C4 H4C 109.5 .
C2 C5 H5A 109.5 .
C2 C5 H5B 109.5 .
H5A C5 H5B 109.5 .
C2 C5 H5C 109.5 .
H5A C5 H5C 109.5 .
H5B C5 H5C 109.5 .
C3 C6 C7 110.79(16) .
C3 C6 C8 109.9(2) .
C7 C6 C8 109.44(19) .
C3 C6 H6 108.9 .
C7 C6 H6 108.9 .
C8 C6 H6 108.9 .
C6 C7 H7A 109.5 .
C6 C7 H7B 109.5 .
H7A C7 H7B 109.5 .
C6 C7 H7C 109.5 .
H7A C7 H7C 109.5 .
H7B C7 H7C 109.5 .
C6 C8 H8A 109.5 .
C6 C8 H8B 109.5 .
H8A C8 H8B 109.5 .
C6 C8 H8C 109.5 .
H8A C8 H8C 109.5 .
H8B C8 H8C 109.5 .
C13 C9 C10 108.69(15) .
C13 C9 C1 125.71(15) .
C10 C9 C1 125.60(15) .
C13 C9 Fe1 68.47(10) .
C10 C9 Fe1 73.08(10) .
C1 C9 Fe1 124.23(13) .
O2 C10 C11 128.18(15) .
O2 C10 C9 125.64(15) .
C11 C10 C9 106.18(15) .
O2 C10 Fe1 131.43(12) .
C11 C10 Fe1 67.07(10) .
C9 C10 Fe1 66.39(10) .
C10 C11 C12 109.06(15) .
C10 C11 Fe1 73.05(10) .
C12 C11 Fe1 68.60(11) .
C10 C11 H11 125.5 .
C12 C11 H11 125.5 .
Fe1 C11 H11 124.4 .
C13 C12 C11 108.20(15) .
C13 C12 Fe1 69.10(11) .
C11 C12 Fe1 70.38(10) .
C13 C12 H12 125.9 .
C11 C12 H12 125.9 .
Fe1 C12 H12 126.2 .
C12 C13 C9 107.65(15) .
C12 C13 Fe1 69.86(10) .
C9 C13 Fe1 70.18(10) .
C12 C13 H13 126.2 .
C9 C13 H13 126.2 .
Fe1 C13 H13 125.4 .
C18 C14 C15 108.4(2) .
C18 C14 Fe1 69.92(14) .
C15 C14 Fe1 70.14(13) .
C18 C14 H14 125.8 .
C15 C14 H14 125.8 .
Fe1 C14 H14 125.7 .
C16 C15 C14 107.0(2) .
C16 C15 Fe1 69.57(12) .
C14 C15 Fe1 69.17(12) .
C16 C15 H15 126.5 .
C14 C15 H15 126.5 .
Fe1 C15 H15 126.3 .
C17 C16 C15 108.3(2) .
C17 C16 Fe1 69.83(13) .
C15 C16 Fe1 69.90(13) .
C17 C16 H16 125.9 .
C15 C16 H16 125.9 .
Fe1 C16 H16 126.0 .
C18 C17 C16 108.3(2) .
C18 C17 Fe1 69.84(13) .
C16 C17 Fe1 69.66(13) .
C18 C17 H17 125.8 .
C16 C17 H17 125.8 .
Fe1 C17 H17 126.2 .
C17 C18 C14 108.0(2) .
C17 C18 Fe1 70.16(14) .
C14 C18 Fe1 69.43(13) .
C17 C18 H18 126.0 .
C14 C18 H18 126.0 .
Fe1 C18 H18 126.0 .
N2 C19 O4 117.34(17) .
N2 C19 C27 126.97(16) .
O4 C19 C27 115.68(16) .
O4 C20 C23 107.15(18) .
O4 C20 C22 105.34(18) .
C23 C20 C22 112.74(17) .
O4 C20 C21 102.48(14) .
C23 C20 C21 113.53(18) .
C22 C20 C21 114.41(18) .
N2 C21 C24 112.54(15) .
N2 C21 C20 103.22(16) .
C24 C21 C20 117.94(16) .
N2 C21 H21 107.5 .
C24 C21 H21 107.5 .
C20 C21 H21 107.5 .
C20 C22 H22A 109.5 .
C20 C22 H22B 109.5 .
H22A C22 H22B 109.5 .
C20 C22 H22C 109.5 .
H22A C22 H22C 109.5 .
H22B C22 H22C 109.5 .
C20 C23 H23A 109.5 .
C20 C23 H23B 109.5 .
H23A C23 H23B 109.5 .
C20 C23 H23C 109.5 .
H23A C23 H23C 109.5 .
H23B C23 H23C 109.5 .
C25 C24 C21 110.61(15) .
C25 C24 C26 110.04(19) .
C21 C24 C26 110.11(18) .
C25 C24 H24 108.7 .
C21 C24 H24 108.7 .
C26 C24 H24 108.7 .
C24 C25 H25A 109.5 .
C24 C25 H25B 109.5 .
H25A C25 H25B 109.5 .
C24 C25 H25C 109.5 .
H25A C25 H25C 109.5 .
H25B C25 H25C 109.5 .
C24 C26 H26A 109.5 .
C24 C26 H26B 109.5 .
H26A C26 H26B 109.5 .
C24 C26 H26C 109.5 .
H26A C26 H26C 109.5 .
H26B C26 H26C 109.5 .
C31 C27 C19 125.52(17) .
C31 C27 C28 108.75(17) .
C19 C27 C28 125.72(16) .
C31 C27 Fe2 68.74(11) .
C19 C27 Fe2 124.01(13) .
C28 C27 Fe2 72.13(11) .
O3 C28 C29 128.18(17) .
O3 C28 C27 125.78(17) .
C29 C28 C27 106.02(16) .
O3 C28 Fe2 130.66(13) .
C29 C28 Fe2 67.88(11) .
C27 C28 Fe2 67.04(10) .
C28 C29 C30 109.20(18) .
C28 C29 Fe2 71.93(11) .
C30 C29 Fe2 68.64(12) .
C28 C29 H29 125.4 .
C30 C29 H29 125.4 .
Fe2 C29 H29 125.6 .
C31 C30 C29 108.34(17) .
C31 C30 Fe2 69.37(11) .
C29 C30 Fe2 70.34(11) .
C31 C30 H30 125.8 .
C29 C30 H30 125.8 .
Fe2 C30 H30 126.0 .
C30 C31 C27 107.63(16) .
C30 C31 Fe2 69.85(11) .
C27 C31 Fe2 69.78(10) .
C30 C31 H31 126.2 .
C27 C31 H31 126.2 .
Fe2 C31 H31 125.8 .
C33 C32 C36 107.6(3) .
C33 C32 Fe2 69.36(14) .
C36 C32 Fe2 69.58(15) .
C33 C32 H32 126.2 .
C36 C32 H32 126.2 .
Fe2 C32 H32 126.4 .
C32 C33 C34 107.7(2) .
C32 C33 Fe2 70.05(13) .
C34 C33 Fe2 69.05(13) .
C32 C33 H33 126.1 .
C34 C33 H33 126.1 .
Fe2 C33 H33 126.3 .
C33 C34 C35 108.3(3) .
C33 C34 Fe2 70.09(14) .
C35 C34 Fe2 70.18(15) .
C33 C34 H34 125.9 .
C35 C34 H34 125.9 .
Fe2 C34 H34 125.5 .
C36 C35 C34 107.5(2) .
C36 C35 Fe2 70.04(15) .
C34 C35 Fe2 68.93(14) .
C36 C35 H35 126.2 .
C34 C35 H35 126.2 .
Fe2 C35 H35 126.4 .
C35 C36 C32 108.9(3) .
C35 C36 Fe2 69.82(16) .
C32 C36 Fe2 69.85(14) .
C35 C36 H36 125.5 .
C32 C36 H36 125.5 .
Fe2 C36 H36 126.4 .
O2 Li1 O3 94.60(13) .
O2 Li1 N2 152.97(19) .
O3 Li1 N2 98.31(14) .
O2 Li1 O3 92.96(13) 4_756
O3 Li1 O3 96.37(14) 4_756
N2 Li1 O3 108.99(15) 4_756
O3 Li2 O2 95.43(14) .
O3 Li2 N1 151.50(18) .
O2 Li2 N1 98.17(13) .
O3 Li2 O2 92.47(13) 4_756
O2 Li2 O2 96.31(14) 4_756
N1 Li2 O2 110.69(15) 4_756

loop_
_geom_bond_atom_site_label_1
_geom_bond_atom_site_label_2
_geom_bond_distance
_geom_bond_site_symmetry_2
Fe1 C13 2.0226(18) .
Fe1 C14 2.030(2) .
Fe1 C12 2.0325(19) .
Fe1 C18 2.037(2) .
Fe1 C16 2.038(2) .
Fe1 C17 2.041(2) .
Fe1 C15 2.043(2) .
Fe1 C9 2.0455(18) .
Fe1 C11 2.0562(18) .
Fe1 C10 2.1357(17) .
Fe2 C34 2.020(2) .
Fe2 C31 2.0284(19) .
Fe2 C33 2.034(2) .
Fe2 C30 2.035(2) .
Fe2 C35 2.037(2) .
Fe2 C36 2.039(3) .
Fe2 C27 2.0424(19) .
Fe2 C32 2.043(2) .
Fe2 C29 2.057(2) .
Fe2 C28 2.1111(18) .
O1 C1 1.359(2) .
O1 C2 1.465(2) .
O2 C10 1.313(2) .
O2 Li1 1.899(3) .
O2 Li2 1.959(3) .
O2 Li2 2.028(3) 4_756
O3 C28 1.314(2) .
O3 Li2 1.897(3) .
O3 Li1 1.983(3) .
O3 Li1 2.011(3) 4_756
O4 C19 1.363(2) .
O4 C20 1.465(3) .
N1 C1 1.277(2) .
N1 C3 1.480(2) .
N1 Li2 2.025(3) .
N2 C19 1.280(2) .
N2 C21 1.481(2) .
N2 Li1 2.005(3) .
C1 C9 1.453(2) .
C2 C5 1.517(3) .
C2 C4 1.522(3) .
C2 C3 1.558(3) .
C3 C6 1.536(3) .
C3 H3 1.0000 .
C4 H4A 0.9800 .
C4 H4B 0.9800 .
C4 H4C 0.9800 .
C5 H5A 0.9800 .
C5 H5B 0.9800 .
C5 H5C 0.9800 .
C6 C7 1.536(3) .
C6 C8 1.538(3) .
C6 H6 1.0000 .
C7 H7A 0.9800 .
C7 H7B 0.9800 .
C7 H7C 0.9800 .
C8 H8A 0.9800 .
C8 H8B 0.9800 .
C8 H8C 0.9800 .
C9 C13 1.436(2) .
C9 C10 1.451(2) .
C10 C11 1.432(2) .
C11 C12 1.433(2) .
C11 H11 0.9500 .
C12 C13 1.421(3) .
C12 H12 0.9500 .
C13 H13 0.9500 .
C14 C18 1.412(4) .
C14 C15 1.416(3) .
C14 H14 0.9500 .
C15 C16 1.414(3) .
C15 H15 0.9500 .
C16 C17 1.412(3) .
C16 H16 0.9500 .
C17 C18 1.395(4) .
C17 H17 0.9500 .
C18 H18 0.9500 .
C19 C27 1.445(3) .
C20 C23 1.519(3) .
C20 C22 1.524(3) .
C20 C21 1.556(3) .
C21 C24 1.531(3) .
C21 H21 1.0000 .
C22 H22A 0.9800 .
C22 H22B 0.9800 .
C22 H22C 0.9800 .
C23 H23A 0.9800 .
C23 H23B 0.9800 .
C23 H23C 0.9800 .
C24 C25 1.530(3) .
C24 C26 1.536(3) .
C24 H24 1.0000 .
C25 H25A 0.9800 .
C25 H25B 0.9800 .
C25 H25C 0.9800 .
C26 H26A 0.9800 .
C26 H26B 0.9800 .
C26 H26C 0.9800 .
C27 C31 1.442(3) .
C27 C28 1.450(3) .
C28 C29 1.433(3) .
C29 C30 1.434(3) .
C29 H29 0.9500 .
C30 C31 1.416(3) .
C30 H30 0.9500 .
C31 H31 0.9500 .
C32 C33 1.414(4) .
C32 C36 1.415(4) .
C32 H32 0.9500 .
C33 C34 1.415(4) .
C33 H33 0.9500 .
C34 C35 1.417(4) .
C34 H34 0.9500 .
C35 C36 1.399(5) .
C35 H35 0.9500 .
C36 H36 0.9500 .
Li1 O3 2.011(3) 4_756
Li2 O2 2.028(3) 4_756

loop_
_geom_torsion_atom_site_label_1
_geom_torsion_atom_site_label_2
_geom_torsion_atom_site_label_3
_geom_torsion_atom_site_label_4
_geom_torsion
_geom_torsion_site_symmetry_1
_geom_torsion_site_symmetry_4
C3 N1 C1 O1 4.0(2) . .
Li2 N1 C1 O1 164.03(15) . .
C3 N1 C1 C9 -174.77(18) . .
Li2 N1 C1 C9 -14.7(3) . .
C2 O1 C1 N1 8.0(2) . .
C2 O1 C1 C9 -173.11(16) . .
C1 O1 C2 C5 -134.65(16) . .
C1 O1 C2 C4 105.24(16) . .
C1 O1 C2 C3 -15.13(19) . .
C1 N1 C3 C6 -141.07(17) . .
Li2 N1 C3 C6 61.7(2) . .
C1 N1 C3 C2 -13.3(2) . .
Li2 N1 C3 C2 -170.55(17) . .
O1 C2 C3 N1 17.05(19) . .
C5 C2 C3 N1 131.54(18) . .
C4 C2 C3 N1 -96.59(19) . .
O1 C2 C3 C6 142.22(17) . .
C5 C2 C3 C6 -103.3(2) . .
C4 C2 C3 C6 28.6(2) . .
N1 C3 C6 C7 -48.5(2) . .
C2 C3 C6 C7 -169.13(18) . .
N1 C3 C6 C8 -169.56(18) . .
C2 C3 C6 C8 69.8(2) . .
N1 C1 C9 C13 -173.82(19) . .
O1 C1 C9 C13 7.4(3) . .
N1 C1 C9 C10 6.0(3) . .
O1 C1 C9 C10 -172.80(16) . .
N1 C1 C9 Fe1 -87.1(2) . .
O1 C1 C9 Fe1 94.09(17) . .
C14 Fe1 C9 C13 126.46(12) . .
C12 Fe1 C9 C13 -38.25(11) . .
C18 Fe1 C9 C13 84.02(13) . .
C16 Fe1 C9 C13 -162.1(3) . .
C17 Fe1 C9 C13 51.9(2) . .
C15 Fe1 C9 C13 167.69(12) . .
C11 Fe1 C9 C13 -82.45(11) . .
C10 Fe1 C9 C13 -118.69(14) . .
C13 Fe1 C9 C10 118.69(14) . .
C14 Fe1 C9 C10 -114.84(12) . .
C12 Fe1 C9 C10 80.44(10) . .
C18 Fe1 C9 C10 -157.29(12) . .
C16 Fe1 C9 C10 -43.4(3) . .
C17 Fe1 C9 C10 170.6(2) . .
C15 Fe1 C9 C10 -73.62(13) . .
C11 Fe1 C9 C10 36.25(10) . .
C13 Fe1 C9 C1 -119.37(18) . .
C14 Fe1 C9 C1 7.09(17) . .
C12 Fe1 C9 C1 -157.62(16) . .
C18 Fe1 C9 C1 -35.35(18) . .
C16 Fe1 C9 C1 78.5(3) . .
C17 Fe1 C9 C1 -67.5(3) . .
C15 Fe1 C9 C1 48.32(18) . .
C11 Fe1 C9 C1 158.18(16) . .
C10 Fe1 C9 C1 121.93(18) . .
Li1 O2 C10 C11 30.1(4) . .
Li2 O2 C10 C11 177.36(18) . .
Li2 O2 C10 C11 -87.6(2) 4_756 .
Li1 O2 C10 C9 -150.4(2) . .
Li2 O2 C10 C9 -3.1(3) . .
Li2 O2 C10 C9 91.9(2) 4_756 .
Li1 O2 C10 Fe1 -61.8(3) . .
Li2 O2 C10 Fe1 85.5(2) . .
Li2 O2 C10 Fe1 -179.50(13) 4_756 .
C13 C9 C10 O2 -175.41(16) . .
C1 C9 C10 O2 4.8(3) . .
Fe1 C9 C10 O2 125.11(18) . .
C13 C9 C10 C11 4.2(2) . .
C1 C9 C10 C11 -175.64(17) . .
Fe1 C9 C10 C11 -55.28(12) . .
C13 C9 C10 Fe1 59.48(13) . .
C1 C9 C10 Fe1 -120.36(18) . .
C13 Fe1 C10 O2 -156.02(18) . .
C14 Fe1 C10 O2 -34.86(19) . .
C12 Fe1 C10 O2 159.66(18) . .
C18 Fe1 C10 O2 -67.5(3) . .
C16 Fe1 C10 O2 47.9(2) . .
C17 Fe1 C10 O2 76.9(4) . .
C15 Fe1 C10 O2 7.53(18) . .
C9 Fe1 C10 O2 -117.5(2) . .
C11 Fe1 C10 O2 121.5(2) . .
C13 Fe1 C10 C11 82.53(11) . .
C14 Fe1 C10 C11 -156.31(12) . .
C12 Fe1 C10 C11 38.21(10) . .
C18 Fe1 C10 C11 171.04(19) . .
C16 Fe1 C10 C11 -73.53(14) . .
C17 Fe1 C10 C11 -44.5(3) . .
C15 Fe1 C10 C11 -113.92(12) . .
C9 Fe1 C10 C11 121.01(14) . .
C13 Fe1 C10 C9 -38.48(10) . .
C14 Fe1 C10 C9 82.68(13) . .
C12 Fe1 C10 C9 -82.80(11) . .
C18 Fe1 C10 C9 50.0(2) . .
C16 Fe1 C10 C9 165.46(12) . .
C17 Fe1 C10 C9 -165.5(3) . .
C15 Fe1 C10 C9 125.07(12) . .
C11 Fe1 C10 C9 -121.01(14) . .
O2 C10 C11 C12 175.05(17) . .
C9 C10 C11 C12 -4.5(2) . .
Fe1 C10 C11 C12 -59.41(13) . .
O2 C10 C11 Fe1 -125.54(18) . .
C9 C10 C11 Fe1 54.86(12) . .
C13 Fe1 C11 C10 -81.33(11) . .
C14 Fe1 C11 C10 49.3(2) . .
C12 Fe1 C11 C10 -119.09(15) . .
C18 Fe1 C11 C10 -164.6(3) . .
C16 Fe1 C11 C10 125.41(11) . .
C17 Fe1 C11 C10 165.76(11) . .
C15 Fe1 C11 C10 82.67(13) . .
C9 Fe1 C11 C10 -36.81(10) . .
C13 Fe1 C11 C12 37.76(11) . .
C14 Fe1 C11 C12 168.43(18) . .
C18 Fe1 C11 C12 -45.6(4) . .
C16 Fe1 C11 C12 -115.49(12) . .
C17 Fe1 C11 C12 -75.15(14) . .
C15 Fe1 C11 C12 -158.24(12) . .
C9 Fe1 C11 C12 82.28(11) . .
C10 Fe1 C11 C12 119.09(15) . .
C10 C11 C12 C13 3.2(2) . .
Fe1 C11 C12 C13 -58.94(13) . .
C10 C11 C12 Fe1 62.17(13) . .
C14 Fe1 C12 C13 -39.4(4) . .
C18 Fe1 C12 C13 -73.95(15) . .
C16 Fe1 C12 C13 -157.92(12) . .
C17 Fe1 C12 C13 -114.74(12) . .
C15 Fe1 C12 C13 166.01(17) . .
C9 Fe1 C12 C13 38.52(10) . .
C11 Fe1 C12 C13 119.41(15) . .
C10 Fe1 C12 C13 82.24(11) . .
C13 Fe1 C12 C11 -119.41(15) . .
C14 Fe1 C12 C11 -158.9(3) . .
C18 Fe1 C12 C11 166.63(13) . .
C16 Fe1 C12 C11 82.66(13) . .
C17 Fe1 C12 C11 125.85(12) . .
C15 Fe1 C12 C11 46.6(2) . .
C9 Fe1 C12 C11 -80.89(11) . .
C10 Fe1 C12 C11 -37.18(10) . .
C11 C12 C13 C9 -0.5(2) . .
Fe1 C12 C13 C9 -60.28(13) . .
C11 C12 C13 Fe1 59.74(13) . .
C10 C9 C13 C12 -2.3(2) . .
C1 C9 C13 C12 177.55(17) . .
Fe1 C9 C13 C12 60.08(13) . .
C10 C9 C13 Fe1 -62.37(13) . .
C1 C9 C13 Fe1 117.47(18) . .
C14 Fe1 C13 C12 168.23(12) . .
C18 Fe1 C13 C12 126.69(13) . .
C16 Fe1 C13 C12 49.4(2) . .
C17 Fe1 C13 C12 84.43(14) . .
C15 Fe1 C13 C12 -157.0(3) . .
C9 Fe1 C13 C12 -118.40(15) . .
C11 Fe1 C13 C12 -37.75(10) . .
C10 Fe1 C13 C12 -80.65(11) . .
C14 Fe1 C13 C9 -73.38(14) . .
C12 Fe1 C13 C9 118.40(15) . .
C18 Fe1 C13 C9 -114.92(13) . .
C16 Fe1 C13 C9 167.8(2) . .
C17 Fe1 C13 C9 -157.17(13) . .
C15 Fe1 C13 C9 -38.6(3) . .
C11 Fe1 C13 C9 80.65(11) . .
C10 Fe1 C13 C9 37.74(10) . .
C13 Fe1 C14 C18 -74.85(17) . .
C12 Fe1 C14 C18 -43.5(4) . .
C16 Fe1 C14 C18 81.21(16) . .
C17 Fe1 C14 C18 37.34(15) . .
C15 Fe1 C14 C18 119.3(2) . .
C9 Fe1 C14 C18 -116.39(15) . .
C11 Fe1 C14 C18 167.30(18) . .
C10 Fe1 C14 C18 -158.85(14) . .
C13 Fe1 C14 C15 165.89(12) . .
C12 Fe1 C14 C15 -162.7(3) . .
C18 Fe1 C14 C15 -119.3(2) . .
C16 Fe1 C14 C15 -38.05(14) . .
C17 Fe1 C14 C15 -81.92(15) . .
C9 Fe1 C14 C15 124.36(14) . .
C11 Fe1 C14 C15 48.0(3) . .
C10 Fe1 C14 C15 81.89(15) . .
C18 C14 C15 C16 -0.2(2) . .
Fe1 C14 C15 C16 59.52(15) . .
C18 C14 C15 Fe1 -59.70(16) . .
C13 Fe1 C15 C16 -162.9(3) . .
C14 Fe1 C15 C16 -118.4(2) . .
C12 Fe1 C15 C16 51.8(2) . .
C18 Fe1 C15 C16 -80.77(16) . .
C17 Fe1 C15 C16 -37.58(15) . .
C9 Fe1 C15 C16 166.77(13) . .
C11 Fe1 C15 C16 84.50(15) . .
C10 Fe1 C15 C16 126.13(14) . .
C13 Fe1 C15 C14 -44.5(4) . .
C12 Fe1 C15 C14 170.23(17) . .
C18 Fe1 C15 C14 37.67(15) . .
C16 Fe1 C15 C14 118.4(2) . .
C17 Fe1 C15 C14 80.87(16) . .
C9 Fe1 C15 C14 -74.79(16) . .
C11 Fe1 C15 C14 -157.05(14) . .
C10 Fe1 C15 C14 -115.42(14) . .
C14 C15 C16 C17 0.3(3) . .
Fe1 C15 C16 C17 59.52(16) . .
C14 C15 C16 Fe1 -59.27(15) . .
C13 Fe1 C16 C17 49.7(3) . .
C14 Fe1 C16 C17 -81.13(17) . .
C12 Fe1 C16 C17 84.75(17) . .
C18 Fe1 C16 C17 -37.12(16) . .
C15 Fe1 C16 C17 -119.3(2) . .
C9 Fe1 C16 C17 -158.5(3) . .
C11 Fe1 C16 C17 127.83(15) . .
C10 Fe1 C16 C17 168.01(14) . .
C13 Fe1 C16 C15 168.99(18) . .
C14 Fe1 C16 C15 38.19(14) . .
C12 Fe1 C16 C15 -155.93(13) . .
C18 Fe1 C16 C15 82.20(16) . .
C17 Fe1 C16 C15 119.3(2) . .
C9 Fe1 C16 C15 -39.2(4) . .
C11 Fe1 C16 C15 -112.85(14) . .
C10 Fe1 C16 C15 -72.67(16) . .
C15 C16 C17 C18 -0.2(3) . .
Fe1 C16 C17 C18 59.33(16) . .
C15 C16 C17 Fe1 -59.56(16) . .
C13 Fe1 C17 C18 82.73(16) . .
C14 Fe1 C17 C18 -37.93(15) . .
C12 Fe1 C17 C18 126.48(14) . .
C16 Fe1 C17 C18 -119.6(2) . .
C15 Fe1 C17 C18 -81.96(16) . .
C9 Fe1 C17 C18 45.7(3) . .
C11 Fe1 C17 C18 168.65(13) . .
C10 Fe1 C17 C18 -156.8(3) . .
C13 Fe1 C17 C16 -157.69(14) . .
C14 Fe1 C17 C16 81.64(16) . .
C12 Fe1 C17 C16 -113.95(15) . .
C18 Fe1 C17 C16 119.6(2) . .
C15 Fe1 C17 C16 37.61(15) . .
C9 Fe1 C17 C16 165.24(18) . .
C11 Fe1 C17 C16 -71.78(17) . .
C10 Fe1 C17 C16 -37.2(4) . .
C16 C17 C18 C14 0.1(3) . .
Fe1 C17 C18 C14 59.34(15) . .
C16 C17 C18 Fe1 -59.22(16) . .
C15 C14 C18 C17 0.0(3) . .
Fe1 C14 C18 C17 -59.79(16) . .
C15 C14 C18 Fe1 59.84(16) . .
C13 Fe1 C18 C17 -115.55(14) . .
C14 Fe1 C18 C17 119.1(2) . .
C12 Fe1 C18 C17 -73.83(16) . .
C16 Fe1 C18 C17 37.57(14) . .
C15 Fe1 C18 C17 81.39(15) . .
C9 Fe1 C18 C17 -159.40(13) . .
C11 Fe1 C18 C17 -37.5(4) . .
C10 Fe1 C18 C17 165.43(16) . .
C13 Fe1 C18 C14 125.35(14) . .
C12 Fe1 C18 C14 167.07(13) . .
C16 Fe1 C18 C14 -81.53(16) . .
C17 Fe1 C18 C14 -119.1(2) . .
C15 Fe1 C18 C14 -37.71(15) . .
C9 Fe1 C18 C14 81.49(15) . .
C11 Fe1 C18 C14 -156.6(3) . .
C10 Fe1 C18 C14 46.3(3) . .
C21 N2 C19 O4 3.0(2) . .
Li1 N2 C19 O4 161.20(16) . .
C21 N2 C19 C27 -176.10(17) . .
Li1 N2 C19 C27 -17.9(3) . .
C20 O4 C19 N2 9.9(2) . .
C20 O4 C19 C27 -170.90(15) . .
C19 O4 C20 C23 -136.86(16) . .
C19 O4 C20 C22 102.87(17) . .
C19 O4 C20 C21 -17.11(19) . .
C19 N2 C21 C24 -141.88(17) . .
Li1 N2 C21 C24 62.4(2) . .
C19 N2 C21 C20 -13.67(19) . .
Li1 N2 C21 C20 -169.42(17) . .
O4 C20 C21 N2 18.45(18) . .
C23 C20 C21 N2 133.65(19) . .
C22 C20 C21 N2 -95.0(2) . .
O4 C20 C21 C24 143.22(17) . .
C23 C20 C21 C24 -101.6(2) . .
C22 C20 C21 C24 29.8(3) . .
N2 C21 C24 C25 -47.5(2) . .
C20 C21 C24 C25 -167.55(18) . .
N2 C21 C24 C26 -169.36(17) . .
C20 C21 C24 C26 70.6(2) . .
N2 C19 C27 C31 -167.89(19) . .
O4 C19 C27 C31 13.0(3) . .
N2 C19 C27 C28 10.6(3) . .
O4 C19 C27 C28 -168.55(17) . .
N2 C19 C27 Fe2 -81.1(2) . .
O4 C19 C27 Fe2 99.77(17) . .
C34 Fe2 C27 C31 -157.6(3) . .
C33 Fe2 C27 C31 168.35(14) . .
C30 Fe2 C27 C31 -37.92(12) . .
C35 Fe2 C27 C31 50.1(3) . .
C36 Fe2 C27 C31 84.24(15) . .
C32 Fe2 C27 C31 126.35(13) . .
C29 Fe2 C27 C31 -82.11(12) . .
C28 Fe2 C27 C31 -119.20(16) . .
C34 Fe2 C27 C19 83.1(3) . .
C31 Fe2 C27 C19 -119.31(19) . .
C33 Fe2 C27 C19 49.04(18) . .
C30 Fe2 C27 C19 -157.23(17) . .
C35 Fe2 C27 C19 -69.2(3) . .
C36 Fe2 C27 C19 -35.07(19) . .
C32 Fe2 C27 C19 7.04(17) . .
C29 Fe2 C27 C19 158.58(16) . .
C28 Fe2 C27 C19 121.50(19) . .
C34 Fe2 C27 C28 -38.4(3) . .
C31 Fe2 C27 C28 119.20(16) . .
C33 Fe2 C27 C28 -72.46(14) . .
C30 Fe2 C27 C28 81.28(11) . .
C35 Fe2 C27 C28 169.3(3) . .
C36 Fe2 C27 C28 -156.57(13) . .
C32 Fe2 C27 C28 -114.46(12) . .
C29 Fe2 C27 C28 37.08(10) . .
Li2 O3 C28 C29 34.0(4) . .
Li1 O3 C28 C29 173.30(18) . .
Li1 O3 C28 C29 -90.3(2) 4_756 .
Li2 O3 C28 C27 -147.7(2) . .
Li1 O3 C28 C27 -8.4(3) . .
Li1 O3 C28 C27 88.0(2) 4_756 .
Li2 O3 C28 Fe2 -58.6(4) . .
Li1 O3 C28 Fe2 80.8(2) . .
Li1 O3 C28 Fe2 177.14(14) 4_756 .
C31 C27 C28 O3 -176.24(17) . .
C19 C27 C28 O3 5.1(3) . .
Fe2 C27 C28 O3 124.54(18) . .
C31 C27 C28 C29 2.4(2) . .
C19 C27 C28 C29 -176.30(17) . .
Fe2 C27 C28 C29 -56.83(13) . .
C31 C27 C28 Fe2 59.22(13) . .
C19 C27 C28 Fe2 -119.48(18) . .
C34 Fe2 C28 O3 47.1(2) . .
C31 Fe2 C28 O3 -156.5(2) . .
C33 Fe2 C28 O3 6.5(2) . .
C30 Fe2 C28 O3 159.7(2) . .
C35 Fe2 C28 O3 73.8(3) . .
C36 Fe2 C28 O3 -62.5(3) . .
C27 Fe2 C28 O3 -118.2(2) . .
C32 Fe2 C28 O3 -34.6(2) . .
C29 Fe2 C28 O3 122.0(2) . .
C34 Fe2 C28 C29 -74.92(15) . .
C31 Fe2 C28 C29 81.51(12) . .
C33 Fe2 C28 C29 -115.53(12) . .
C30 Fe2 C28 C29 37.65(11) . .
C35 Fe2 C28 C29 -48.3(3) . .
C36 Fe2 C28 C29 175.4(2) . .
C27 Fe2 C28 C29 119.72(15) . .
C32 Fe2 C28 C29 -156.67(12) . .
C34 Fe2 C28 C27 165.36(13) . .
C31 Fe2 C28 C27 -38.21(11) . .
C33 Fe2 C28 C27 124.74(13) . .
C30 Fe2 C28 C27 -82.07(12) . .
C35 Fe2 C28 C27 -168.0(3) . .
C36 Fe2 C28 C27 55.7(3) . .
C32 Fe2 C28 C27 83.61(13) . .
C29 Fe2 C28 C27 -119.72(15) . .
O3 C28 C29 C30 176.17(18) . .
C27 C28 C29 C30 -2.4(2) . .
Fe2 C28 C29 C30 -58.72(14) . .
O3 C28 C29 Fe2 -125.11(19) . .
C27 C28 C29 Fe2 56.29(12) . .
C34 Fe2 C29 C28 122.13(12) . .
C31 Fe2 C29 C28 -82.35(12) . .
C33 Fe2 C29 C28 79.94(13) . .
C30 Fe2 C29 C28 -119.93(16) . .
C35 Fe2 C29 C28 162.23(13) . .
C36 Fe2 C29 C28 -173.5(3) . .
C27 Fe2 C29 C28 -37.65(10) . .
C32 Fe2 C29 C28 49.5(3) . .
C34 Fe2 C29 C30 -117.94(14) . .
C31 Fe2 C29 C30 37.58(12) . .
C33 Fe2 C29 C30 -160.12(13) . .
C35 Fe2 C29 C30 -77.84(16) . .
C36 Fe2 C29 C30 -53.6(4) . .
C27 Fe2 C29 C30 82.28(12) . .
C32 Fe2 C29 C30 169.4(2) . .
C28 Fe2 C29 C30 119.93(16) . .
C28 C29 C30 C31 1.6(2) . .
Fe2 C29 C30 C31 -59.17(14) . .
C28 C29 C30 Fe2 60.73(14) . .
C34 Fe2 C30 C31 -161.61(13) . .
C33 Fe2 C30 C31 162.26(18) . .
C35 Fe2 C30 C31 -118.11(15) . .
C36 Fe2 C30 C31 -77.40(18) . .
C27 Fe2 C30 C31 38.55(11) . .
C32 Fe2 C30 C31 -42.0(4) . .
C29 Fe2 C30 C31 119.44(16) . .
C28 Fe2 C30 C31 82.52(12) . .
C34 Fe2 C30 C29 78.95(15) . .
C31 Fe2 C30 C29 -119.44(16) . .
C33 Fe2 C30 C29 42.8(2) . .
C35 Fe2 C30 C29 122.45(15) . .
C36 Fe2 C30 C29 163.16(16) . .
C27 Fe2 C30 C29 -80.89(12) . .
C32 Fe2 C30 C29 -161.4(4) . .
C28 Fe2 C30 C29 -36.92(11) . .
C29 C30 C31 C27 0.0(2) . .
Fe2 C30 C31 C27 -59.81(13) . .
C29 C30 C31 Fe2 59.77(14) . .
C19 C27 C31 C30 177.22(18) . .
C28 C27 C31 C30 -1.5(2) . .
Fe2 C27 C31 C30 59.85(14) . .
C19 C27 C31 Fe2 117.37(18) . .
C28 C27 C31 Fe2 -61.33(13) . .
C34 Fe2 C31 C30 42.5(3) . .
C33 Fe2 C31 C30 -153.0(3) . .
C35 Fe2 C31 C30 81.31(17) . .
C36 Fe2 C31 C30 124.52(15) . .
C27 Fe2 C31 C30 -118.62(16) . .
C32 Fe2 C31 C30 167.32(13) . .
C29 Fe2 C31 C30 -37.79(11) . .
C28 Fe2 C31 C30 -80.98(12) . .
C34 Fe2 C31 C27 161.1(2) . .
C33 Fe2 C31 C27 -34.4(4) . .
C30 Fe2 C31 C27 118.62(16) . .
C35 Fe2 C31 C27 -160.07(15) . .
C36 Fe2 C31 C27 -116.85(15) . .
C32 Fe2 C31 C27 -74.06(15) . .
C29 Fe2 C31 C27 80.83(12) . .
C28 Fe2 C31 C27 37.64(11) . .
C34 Fe2 C32 C33 -37.95(15) . .
C31 Fe2 C32 C33 163.01(13) . .
C30 Fe2 C32 C33 -163.8(3) . .
C35 Fe2 C32 C33 -82.10(17) . .
C36 Fe2 C32 C33 -119.0(2) . .
C27 Fe2 C32 C33 121.00(14) . .
C29 Fe2 C32 C33 43.7(3) . .
C28 Fe2 C32 C33 77.93(16) . .
C34 Fe2 C32 C36 81.0(2) . .
C31 Fe2 C32 C36 -78.0(2) . .
C33 Fe2 C32 C36 119.0(2) . .
C30 Fe2 C32 C36 -44.8(5) . .
C35 Fe2 C32 C36 36.87(18) . .
C27 Fe2 C32 C36 -120.03(18) . .
C29 Fe2 C32 C36 162.6(2) . .
C28 Fe2 C32 C36 -163.10(17) . .
C36 C32 C33 C34 -0.3(3) . .
Fe2 C32 C33 C34 58.98(16) . .
C36 C32 C33 Fe2 -59.32(16) . .
C34 Fe2 C33 C32 119.1(2) . .
C31 Fe2 C33 C32 -51.4(4) . .
C30 Fe2 C33 C32 170.50(19) . .
C35 Fe2 C33 C32 81.12(19) . .
C36 Fe2 C33 C32 37.80(17) . .
C27 Fe2 C33 C32 -78.08(17) . .
C29 Fe2 C33 C32 -159.28(15) . .
C28 Fe2 C33 C32 -118.22(15) . .
C31 Fe2 C33 C34 -170.5(3) . .
C30 Fe2 C33 C34 51.5(3) . .
C35 Fe2 C33 C34 -37.93(19) . .
C36 Fe2 C33 C34 -81.25(19) . .
C27 Fe2 C33 C34 162.86(15) . .
C32 Fe2 C33 C34 -119.1(2) . .
C29 Fe2 C33 C34 81.66(18) . .
C28 Fe2 C33 C34 122.73(16) . .
C32 C33 C34 C35 0.4(3) . .
Fe2 C33 C34 C35 60.04(17) . .
C32 C33 C34 Fe2 -59.61(16) . .
C31 Fe2 C34 C33 173.0(2) . .
C30 Fe2 C34 C33 -156.44(14) . .
C35 Fe2 C34 C33 119.0(3) . .
C36 Fe2 C34 C33 81.53(18) . .
C27 Fe2 C34 C33 -45.5(4) . .
C32 Fe2 C34 C33 37.71(15) . .
C29 Fe2 C34 C33 -114.52(16) . .
C28 Fe2 C34 C33 -74.24(18) . .
C31 Fe2 C34 C35 54.0(3) . .
C33 Fe2 C34 C35 -119.0(3) . .
C30 Fe2 C34 C35 84.6(2) . .
C36 Fe2 C34 C35 -37.47(18) . .
C27 Fe2 C34 C35 -164.5(3) . .
C32 Fe2 C34 C35 -81.3(2) . .
C29 Fe2 C34 C35 126.48(18) . .
C28 Fe2 C34 C35 166.75(17) . .
C33 C34 C35 C36 -0.4(3) . .
Fe2 C34 C35 C36 59.63(18) . .
C33 C34 C35 Fe2 -59.99(17) . .
C34 Fe2 C35 C36 -118.9(2) . .
C31 Fe2 C35 C36 83.91(18) . .
C33 Fe2 C35 C36 -81.02(18) . .
C30 Fe2 C35 C36 126.90(16) . .
C27 Fe2 C35 C36 46.9(3) . .
C32 Fe2 C35 C36 -37.24(16) . .
C29 Fe2 C35 C36 169.56(14) . .
C28 Fe2 C35 C36 -154.3(2) . .
C31 Fe2 C35 C34 -157.16(16) . .
C33 Fe2 C35 C34 37.90(17) . .
C30 Fe2 C35 C34 -114.17(18) . .
C36 Fe2 C35 C34 118.9(2) . .
C27 Fe2 C35 C34 165.9(2) . .
C32 Fe2 C35 C34 81.69(18) . .
C29 Fe2 C35 C34 -71.51(19) . .
C28 Fe2 C35 C34 -35.4(4) . .
C34 C35 C36 C32 0.1(3) . .
Fe2 C35 C36 C32 59.08(17) . .
C34 C35 C36 Fe2 -58.93(17) . .
C33 C32 C36 C35 0.1(3) . .
Fe2 C32 C36 C35 -59.06(18) . .
C33 C32 C36 Fe2 59.18(16) . .
C34 Fe2 C36 C35 38.15(16) . .
C31 Fe2 C36 C35 -116.21(17) . .
C33 Fe2 C36 C35 82.35(18) . .
C30 Fe2 C36 C35 -73.3(2) . .
C27 Fe2 C36 C35 -160.94(14) . .
C32 Fe2 C36 C35 120.2(2) . .
C29 Fe2 C36 C35 -31.4(4) . .
C28 Fe2 C36 C35 159.0(2) . .
C34 Fe2 C36 C32 -82.03(18) . .
C31 Fe2 C36 C32 123.61(16) . .
C33 Fe2 C36 C32 -37.83(16) . .
C30 Fe2 C36 C32 166.52(15) . .
C35 Fe2 C36 C32 -120.2(2) . .
C27 Fe2 C36 C32 78.88(18) . .
C29 Fe2 C36 C32 -151.6(3) . .
C28 Fe2 C36 C32 38.8(3) . .
C10 O2 Li1 O3 148.2(2) . .
Li2 O2 Li1 O3 -4.48(14) . .
Li2 O2 Li1 O3 -88.43(14) 4_756 .
C10 O2 Li1 N2 29.7(6) . .
Li2 O2 Li1 N2 -122.9(4) . .
Li2 O2 Li1 N2 153.1(4) 4_756 .
C10 O2 Li1 O3 -115.2(3) . 4_756
Li2 O2 Li1 O3 92.16(14) . 4_756
Li2 O2 Li1 O3 8.22(13) 4_756 4_756
C28 O3 Li1 O2 -155.18(14) . .
Li2 O3 Li1 O2 4.63(14) . .
Li1 O3 Li1 O2 92.15(13) 4_756 .
C28 O3 Li1 N2 1.0(2) . .
Li2 O3 Li1 N2 160.81(15) . .
Li1 O3 Li1 N2 -111.67(12) 4_756 .
C28 O3 Li1 O3 111.32(15) . 4_756
Li2 O3 Li1 O3 -88.87(14) . 4_756
Li1 O3 Li1 O3 -1.35(17) 4_756 4_756
C19 N2 Li1 O2 129.1(4) . .
C21 N2 Li1 O2 -77.8(4) . .
C19 N2 Li1 O3 11.4(2) . .
C21 N2 Li1 O3 164.50(15) . .
C19 N2 Li1 O3 -88.3(2) . 4_756
C21 N2 Li1 O3 64.8(2) . 4_756
C28 O3 Li2 O2 141.4(2) . .
Li1 O3 Li2 O2 -4.49(14) . .
Li1 O3 Li2 O2 -88.37(14) 4_756 .
C28 O3 Li2 N1 23.1(6) . .
Li1 O3 Li2 N1 -122.8(4) . .
Li1 O3 Li2 N1 153.3(4) 4_756 .
C28 O3 Li2 O2 -122.0(3) . 4_756
Li1 O3 Li2 O2 92.09(14) . 4_756
Li1 O3 Li2 O2 8.21(13) 4_756 4_756
C28 O3 Li2 Li2 -169.1(2) . 4_756
Li1 O3 Li2 Li2 44.98(17) . 4_756
Li1 O3 Li2 Li2 -38.89(17) 4_756 4_756
C28 O3 Li2 Li1 -130.2(3) . 4_756
Li1 O3 Li2 Li1 83.87(14) . 4_756
C10 O2 Li2 O3 -158.99(14) . .
Li1 O2 Li2 O3 4.69(14) . .
Li2 O2 Li2 O3 91.58(13) 4_756 .
C10 O2 Li2 N1 -4.1(2) . .
Li1 O2 Li2 N1 159.57(15) . .
Li2 O2 Li2 N1 -113.54(11) 4_756 .
C10 O2 Li2 O2 107.91(15) . 4_756
Li1 O2 Li2 O2 -88.41(14) . 4_756
Li2 O2 Li2 O2 -1.52(17) 4_756 4_756
C10 O2 Li2 Li2 109.43(17) . 4_756
Li1 O2 Li2 Li2 -86.89(13) . 4_756
C10 O2 Li2 Li1 152.68(14) . 4_756
Li1 O2 Li2 Li1 -43.64(16) . 4_756
Li2 O2 Li2 Li1 43.25(15) 4_756 4_756
C1 N1 Li2 O3 130.2(3) . .
C3 N1 Li2 O3 -75.1(4) . .
C1 N1 Li2 O2 12.5(2) . .
C3 N1 Li2 O2 167.25(16) . .
C1 N1 Li2 O2 -87.4(2) . 4_756
C3 N1 Li2 O2 67.3(2) . 4_756
C1 N1 Li2 Li2 -36.5(3) . 4_756
C3 N1 Li2 Li2 118.2(2) . 4_756
C1 N1 Li2 Li1 -101.1(4) . 4_756
C3 N1 Li2 Li1 53.7(4) . 4_756

loop_
_platon_squeeze_void_nr
_platon_squeeze_void_average_x
_platon_squeeze_void_average_y
_platon_squeeze_void_average_z
_platon_squeeze_void_volume
_platon_squeeze_void_count_electrons
_platon_squeeze_void_content
1 0.000 0.842 0.250 195 22 '0.5 (C5 H12)'
2 0.500 0.342 0.250 195 22 '0.5 (C5 H12)'
3 0.500 0.658 0.750 195 22 '0.5 (C5 H12)'
4 1.000 0.158 0.750 195 22 '0.5 (C5 H12)'
